data_1508012
loop_
_publ_author_name
'Streuff, Jan'
'White, David E.'
'Virgil, Scott C.'
'Stoltz, Brian M.'

_publ_section_title
;
 A palladium-catalysed enolate alkylation cascade for the formation of
 adjacent quaternary and tertiary stereocentres.
;
_journal_issue 3
_journal_name_full 'Nature chemistry'
_journal_page_first 192
_journal_page_last 196
_journal_paper_doi 10.1038/nchem.518
_journal_volume 2
_journal_year 2010
_chemical_absolute_configuration ad
_chemical_formula_moiety 'C21 H24 N2 O'
_chemical_formula_sum 'C21 H24 N2 O'
_chemical_formula_weight 320.42
_chemical_name_systematic
;

 ?

;
_space_group_IT_number 4
_symmetry_cell_setting monoclinic
_symmetry_space_group_name_Hall 'P 2yb'
_symmetry_space_group_name_H-M 'P 1 21 1'
_atom_sites_solution_hydrogens difmap
_atom_sites_solution_primary direct
_atom_sites_solution_secondary difmap
_audit_creation_method SHELXL-97
_cell_angle_alpha 90.00
_cell_angle_beta 98.4740(10)
_cell_angle_gamma 90.00
_cell_formula_units_Z 4
_cell_length_a 6.7294(2)
_cell_length_b 15.7191(5)
_cell_length_c 17.4651(6)
_cell_measurement_reflns_used 8004
_cell_measurement_temperature 100(2)
_cell_measurement_theta_max 69.31
_cell_measurement_theta_min 34.91
_cell_volume 1827.29(10)
_computing_cell_refinement 'Bruker SAINT v6.45A'
_computing_data_collection 'Bruker SMART v5.630'
_computing_data_reduction 'Bruker SAINT v6.45A'
_computing_molecular_graphics 'Bruker XP v5.1'
_computing_publication_material 'Bruker XCIF v6.12'
_computing_structure_refinement 'SHELXL-97 (Sheldrick, 2008)'
_computing_structure_solution 'SHELXS-97 (Sheldrick, 2008)'
_diffrn_ambient_temperature 100(2)
_diffrn_measured_fraction_theta_full 0.977
_diffrn_measured_fraction_theta_max 0.977
_diffrn_measurement_device_type 'Bruker SMART 1000'
_diffrn_measurement_method '\w scans at 17 settings'
_diffrn_radiation_monochromator graphite
_diffrn_radiation_source 'fine-focus sealed tube'
_diffrn_radiation_type CuK\a
_diffrn_radiation_wavelength 1.54178
_diffrn_reflns_av_R_equivalents 0.0824
_diffrn_reflns_av_sigmaI/netI 0.0531
_diffrn_reflns_limit_h_max 7
_diffrn_reflns_limit_h_min -6
_diffrn_reflns_limit_k_max 18
_diffrn_reflns_limit_k_min -19
_diffrn_reflns_limit_l_max 21
_diffrn_reflns_limit_l_min -21
_diffrn_reflns_number 27012
_diffrn_reflns_theta_full 69.40
_diffrn_reflns_theta_max 69.40
_diffrn_reflns_theta_min 2.56
_exptl_absorpt_coefficient_mu 0.559
_exptl_absorpt_correction_T_max 0.9566
_exptl_absorpt_correction_T_min 0.8592
_exptl_absorpt_correction_type none
_exptl_crystal_colour Colorless
_exptl_crystal_density_diffrn 1.165
_exptl_crystal_density_method 'not measured'
_exptl_crystal_description Plate
_exptl_crystal_F_000 688
_exptl_crystal_size_max 0.28
_exptl_crystal_size_mid 0.28
_exptl_crystal_size_min 0.08
_refine_diff_density_max 0.161
_refine_diff_density_min -0.189
_refine_diff_density_rms 0.043
_refine_ls_abs_structure_details 'Flack H D (1983), Acta Cryst. A39, 876-881'
_refine_ls_abs_structure_Flack 0.14(17)
_refine_ls_extinction_method none
_refine_ls_goodness_of_fit_ref 1.512
_refine_ls_hydrogen_treatment Unrestrained
_refine_ls_matrix_type 'Full matrix'
_refine_ls_number_parameters 625
_refine_ls_number_reflns 6608
_refine_ls_number_restraints 1
_refine_ls_restrained_S_all 1.512
_refine_ls_R_factor_all 0.0388
_refine_ls_R_factor_gt 0.0355
_refine_ls_shift/su_max 0.001
_refine_ls_shift/su_mean 0.000
_refine_ls_structure_factor_coef Fsqd
_refine_ls_weighting_details w=1/s^2^(Fo^2^)
_refine_ls_weighting_scheme sigma
_refine_ls_wR_factor_gt 0.0684
_refine_ls_wR_factor_ref 0.0694
_reflns_number_gt 6151
_reflns_number_total 6608
_reflns_threshold_expression >2sigma(I)
_cod_data_source_file nchem.518-s3.cif
_cod_data_source_block jst02
_cod_depositor_comments
;
The following automatic conversions were performed:

'_symmetry_cell_setting' value 'Monoclinic' changed to 'monoclinic'
according to /home/saulius/struct/CIF-dictionaries/cif_core.dic
dictionary named 'cif_core.dic' version 2.4.1 from
2010-06-29.

'_refine_ls_weighting_scheme' value 'Sigma' changed to
'sigma' according to
/home/saulius/struct/CIF-dictionaries/cif_core.dic dictionary named
'cif_core.dic' version 2.4.1 from 2010-06-29.

Automatic conversion script
Id: cif_fix_values 1891 2012-01-12 08:04:46Z andrius 

The following automatic conversions were performed:

'_atom_sites_solution_primary' value 'Direct methods' was changed to
'direct'.

'_atom_sites_solution_secondary' value 'Difference Fourier map' was
changed to 'difmap'.

'_atom_sites_solution_hydrogens' value 'Difference Fourier map' was
changed to 'difmap'.

Automatic conversion script
Id: cif_fix_values 6452 2018-10-05 10:23:21Z andrius 
;
_cod_original_sg_symbol_H-M P2(1)
_cod_database_code 1508012

loop_
_symmetry_equiv_pos_as_xyz
'x, y, z'
'-x, y+1/2, -z'

loop_
_atom_site_label
_atom_site_type_symbol
_atom_site_fract_x
_atom_site_fract_y
_atom_site_fract_z
_atom_site_U_iso_or_equiv
_atom_site_adp_type
_atom_site_occupancy
_atom_site_symmetry_multiplicity
_atom_site_calc_flag
O1A O 1.09385(16) 0.62824(8) 0.02583(7) 0.0187(2) Uani 1 1 d
N1A N 1.0077(2) 0.53891(10) 0.19386(8) 0.0216(3) Uani 1 1 d
N2A N 1.2831(2) 0.42916(10) 0.01768(9) 0.0214(3) Uani 1 1 d
C1A C 0.9318(2) 0.65378(10) 0.04013(9) 0.0143(3) Uani 1 1 d
C2A C 0.9165(3) 0.73808(12) 0.08129(11) 0.0224(4) Uani 1 1 d
C3A C 0.7662(3) 0.73805(12) 0.13955(11) 0.0234(4) Uani 1 1 d
C4A C 0.5641(3) 0.70228(11) 0.10188(11) 0.0216(4) Uani 1 1 d
C5A C 0.5890(2) 0.61230(11) 0.07211(9) 0.0143(3) Uani 1 1 d
C6A C 0.7386(2) 0.60562(10) 0.01205(9) 0.0135(3) Uani 1 1 d
C7A C 0.7714(2) 0.50829(10) -0.00273(9) 0.0128(3) Uani 1 1 d
C8A C 0.9310(2) 0.46051(10) 0.05973(9) 0.0131(3) Uani 1 1 d
C9A C 0.8481(2) 0.36965(11) 0.07496(10) 0.0158(3) Uani 1 1 d
C10A C 0.9827(3) 0.31861(11) 0.13434(10) 0.0180(3) Uani 1 1 d
C11A C 0.9181(3) 0.28105(12) 0.19331(11) 0.0243(4) Uani 1 1 d
C12A C 0.6489(2) 0.65131(11) -0.06451(9) 0.0170(3) Uani 1 1 d
C13A C 0.4388(2) 0.62052(12) -0.10053(10) 0.0187(3) Uani 1 1 d
C14A C 0.8023(2) 0.47917(10) -0.08335(9) 0.0150(3) Uani 1 1 d
C15A C 0.9549(2) 0.51063(12) -0.12223(10) 0.0204(3) Uani 1 1 d
C16A C 0.9794(3) 0.47841(14) -0.19462(10) 0.0273(4) Uani 1 1 d
C17A C 0.8543(3) 0.41481(14) -0.22923(10) 0.0265(4) Uani 1 1 d
C18A C 0.7011(3) 0.38377(12) -0.19145(9) 0.0220(4) Uani 1 1 d
C19A C 0.6754(2) 0.41606(11) -0.11937(9) 0.0166(3) Uani 1 1 d
C20A C 0.9733(2) 0.50551(10) 0.13483(9) 0.0146(3) Uani 1 1 d
C21A C 1.1304(2) 0.44770(10) 0.03421(9) 0.0148(3) Uani 1 1 d
H2A1 H 0.868(3) 0.7801(14) 0.0339(13) 0.024(5) Uiso 1 1 d
H2A2 H 1.050(4) 0.7555(16) 0.1085(13) 0.029(6) Uiso 1 1 d
H3A1 H 0.824(3) 0.7064(15) 0.1890(13) 0.027(5) Uiso 1 1 d
H3A2 H 0.740(3) 0.8005(15) 0.1566(13) 0.027(6) Uiso 1 1 d
H4A1 H 0.467(3) 0.7013(14) 0.1428(12) 0.024(5) Uiso 1 1 d
H4A2 H 0.503(3) 0.7420(16) 0.0567(13) 0.031(6) Uiso 1 1 d
H5A1 H 0.460(3) 0.5887(13) 0.0475(11) 0.012(4) Uiso 1 1 d
H5A2 H 0.633(3) 0.5746(14) 0.1182(13) 0.022(5) Uiso 1 1 d
H7A H 0.637(3) 0.4827(12) 0.0054(10) 0.012(4) Uiso 1 1 d
H9A1 H 0.709(3) 0.3755(14) 0.0904(12) 0.021(5) Uiso 1 1 d
H9A2 H 0.823(3) 0.3412(12) 0.0239(11) 0.008(4) Uiso 1 1 d
H10A H 1.123(3) 0.3113(14) 0.1282(12) 0.022(5) Uiso 1 1 d
H11A H 0.776(4) 0.2869(16) 0.2006(15) 0.040(7) Uiso 1 1 d
H11B H 1.007(4) 0.2527(17) 0.2298(14) 0.035(6) Uiso 1 1 d
H12A H 0.636(3) 0.7105(17) -0.0548(13) 0.029(6) Uiso 1 1 d
H12B H 0.739(3) 0.6445(12) -0.1033(11) 0.013(4) Uiso 1 1 d
H13A H 0.429(3) 0.5568(16) -0.1066(12) 0.024(5) Uiso 1 1 d
H13B H 0.401(3) 0.6413(13) -0.1531(13) 0.020(5) Uiso 1 1 d
H13C H 0.338(3) 0.6332(14) -0.0653(13) 0.027(6) Uiso 1 1 d
H15A H 1.048(3) 0.5562(14) -0.0967(11) 0.017(5) Uiso 1 1 d
H16A H 1.079(4) 0.5027(16) -0.2208(14) 0.034(6) Uiso 1 1 d
H17A H 0.868(3) 0.3945(15) -0.2789(14) 0.030(6) Uiso 1 1 d
H18A H 0.610(3) 0.3388(15) -0.2142(13) 0.024(5) Uiso 1 1 d
H19A H 0.561(3) 0.3960(14) -0.0941(12) 0.023(5) Uiso 1 1 d
O1B O 0.27120(17) 0.33210(8) 0.42417(7) 0.0214(3) Uani 1 1 d
N1B N 0.4199(2) 0.25137(11) 0.25057(9) 0.0263(3) Uani 1 1 d
N2B N 0.2444(2) 0.13031(11) 0.44362(9) 0.0268(3) Uani 1 1 d
C1B C 0.3956(2) 0.37784(12) 0.40077(9) 0.0189(3) Uani 1 1 d
C2B C 0.3304(3) 0.45499(14) 0.35111(12) 0.0290(4) Uani 1 1 d
C3B C 0.4657(3) 0.47540(14) 0.28977(12) 0.0311(4) Uani 1 1 d
C4B C 0.6858(3) 0.47755(14) 0.32691(12) 0.0283(4) Uani 1 1 d
C5B C 0.7475(3) 0.39091(12) 0.36275(10) 0.0221(4) Uani 1 1 d
C6B C 0.6214(2) 0.36300(11) 0.42630(10) 0.0177(3) Uani 1 1 d
C7B C 0.6764(2) 0.26715(11) 0.44649(9) 0.0163(3) Uani 1 1 d
C8B C 0.5562(2) 0.19776(11) 0.39120(9) 0.0169(3) Uani 1 1 d
C9B C 0.7032(3) 0.12233(12) 0.38025(10) 0.0207(3) Uani 1 1 d
C10B C 0.6085(3) 0.04894(12) 0.33372(10) 0.0217(4) Uani 1 1 d
C11B C 0.6292(3) -0.03057(13) 0.35727(11) 0.0245(4) Uani 1 1 d
C12B C 0.6732(3) 0.42186(12) 0.49841(10) 0.0211(3) Uani 1 1 d
C13B C 0.8961(3) 0.42984(13) 0.53040(11) 0.0276(4) Uani 1 1 d
C14B C 0.6878(2) 0.23903(11) 0.53038(9) 0.0181(3) Uani 1 1 d
C15B C 0.5265(3) 0.24696(11) 0.57279(9) 0.0200(3) Uani 1 1 d
C16B C 0.5491(3) 0.22165(12) 0.65033(10) 0.0250(4) Uani 1 1 d
C17B C 0.7291(3) 0.18712(12) 0.68614(10) 0.0282(4) Uani 1 1 d
C18B C 0.8876(3) 0.17749(13) 0.64420(11) 0.0278(4) Uani 1 1 d
C19B C 0.8672(3) 0.20316(12) 0.56743(10) 0.0232(4) Uani 1 1 d
C20B C 0.4774(2) 0.23038(11) 0.31264(9) 0.0186(3) Uani 1 1 d
C21B C 0.3793(2) 0.16212(12) 0.42216(9) 0.0190(3) Uani 1 1 d
H2B1 H 0.331(4) 0.5072(17) 0.3882(14) 0.036(6) Uiso 1 1 d
H2B2 H 0.186(6) 0.450(2) 0.332(2) 0.075(10) Uiso 1 1 d
H3B1 H 0.446(4) 0.431(2) 0.2451(16) 0.048(7) Uiso 1 1 d
H3B2 H 0.410(4) 0.5307(18) 0.2627(15) 0.039(7) Uiso 1 1 d
H4B1 H 0.715(4) 0.5217(16) 0.3691(14) 0.030(6) Uiso 1 1 d
H4B2 H 0.783(4) 0.4931(18) 0.2845(15) 0.046(7) Uiso 1 1 d
H5B1 H 0.895(4) 0.3889(14) 0.3885(13) 0.026(5) Uiso 1 1 d
H5B2 H 0.731(3) 0.3488(15) 0.3190(14) 0.029(6) Uiso 1 1 d
H7B H 0.812(3) 0.2636(14) 0.4341(11) 0.019(5) Uiso 1 1 d
H9B1 H 0.809(4) 0.1474(15) 0.3535(13) 0.030(6) Uiso 1 1 d
H9B2 H 0.763(3) 0.1042(14) 0.4338(13) 0.021(5) Uiso 1 1 d
H10B H 0.540(3) 0.0630(14) 0.2845(13) 0.024(5) Uiso 1 1 d
H11C H 0.701(3) -0.0429(12) 0.4075(11) 0.011(4) Uiso 1 1 d
H11D H 0.569(4) -0.0828(19) 0.3227(15) 0.040(6) Uiso 1 1 d
H12C H 0.623(3) 0.4816(15) 0.4845(12) 0.021(5) Uiso 1 1 d
H12D H 0.604(3) 0.4000(13) 0.5391(11) 0.015(5) Uiso 1 1 d
H13D H 0.962(3) 0.3724(16) 0.5393(12) 0.025(5) Uiso 1 1 d
H13E H 0.907(4) 0.4624(18) 0.5800(16) 0.041(7) Uiso 1 1 d
H13F H 0.970(4) 0.4583(16) 0.4904(14) 0.033(6) Uiso 1 1 d
H15B H 0.405(3) 0.2720(14) 0.5455(12) 0.022(5) Uiso 1 1 d
H16B H 0.431(4) 0.2270(16) 0.6765(14) 0.034(6) Uiso 1 1 d
H17B H 0.737(4) 0.1705(16) 0.7404(15) 0.036(6) Uiso 1 1 d
H18B H 1.010(4) 0.1497(16) 0.6704(14) 0.035(6) Uiso 1 1 d
H19B H 0.972(4) 0.1985(15) 0.5378(13) 0.025(5) Uiso 1 1 d

loop_
_atom_site_aniso_label
_atom_site_aniso_U_11
_atom_site_aniso_U_22
_atom_site_aniso_U_33
_atom_site_aniso_U_23
_atom_site_aniso_U_13
_atom_site_aniso_U_12
O1A 0.0119(6) 0.0224(7) 0.0223(6) -0.0010(5) 0.0044(4) -0.0017(4)
N1A 0.0221(8) 0.0232(8) 0.0186(8) -0.0007(6) -0.0001(6) 0.0015(6)
N2A 0.0166(8) 0.0197(8) 0.0293(8) -0.0017(6) 0.0078(6) -0.0002(5)
C1A 0.0134(8) 0.0142(8) 0.0153(7) 0.0028(6) 0.0018(5) -0.0002(6)
C2A 0.0172(9) 0.0188(10) 0.0307(9) -0.0048(7) 0.0023(7) -0.0044(6)
C3A 0.0207(9) 0.0215(10) 0.0277(9) -0.0107(8) 0.0028(7) 0.0002(7)
C4A 0.0173(9) 0.0187(9) 0.0295(9) -0.0057(7) 0.0061(7) 0.0023(6)
C5A 0.0113(8) 0.0162(9) 0.0160(8) -0.0026(6) 0.0038(6) -0.0007(6)
C6A 0.0112(8) 0.0136(8) 0.0160(7) 0.0013(6) 0.0032(5) 0.0001(5)
C7A 0.0094(8) 0.0154(8) 0.0138(7) 0.0011(6) 0.0021(5) -0.0009(6)
C8A 0.0107(8) 0.0152(9) 0.0140(7) -0.0014(6) 0.0038(5) -0.0016(6)
C9A 0.0141(8) 0.0161(8) 0.0176(8) -0.0002(6) 0.0037(6) -0.0016(6)
C10A 0.0174(9) 0.0142(9) 0.0222(9) 0.0004(7) 0.0023(6) 0.0019(6)
C11A 0.0266(10) 0.0253(10) 0.0208(9) 0.0045(7) 0.0029(7) -0.0018(7)
C12A 0.0159(8) 0.0168(9) 0.0185(8) 0.0035(6) 0.0028(6) -0.0010(6)
C13A 0.0139(8) 0.0238(10) 0.0177(9) 0.0023(7) 0.0001(6) 0.0003(6)
C14A 0.0121(8) 0.0184(8) 0.0140(7) 0.0009(6) 0.0002(5) 0.0034(6)
C15A 0.0154(8) 0.0283(10) 0.0180(8) -0.0005(7) 0.0044(6) -0.0007(7)
C16A 0.0215(9) 0.0441(12) 0.0179(8) 0.0017(8) 0.0082(7) 0.0010(8)
C17A 0.0356(11) 0.0319(11) 0.0121(8) -0.0018(7) 0.0033(7) 0.0112(8)
C18A 0.0292(10) 0.0199(10) 0.0150(8) 0.0005(7) -0.0034(6) 0.0026(7)
C19A 0.0177(9) 0.0144(8) 0.0166(8) 0.0029(6) -0.0009(6) 0.0026(6)
C20A 0.0121(8) 0.0155(8) 0.0162(8) 0.0029(6) 0.0018(5) 0.0030(6)
C21A 0.0143(9) 0.0130(8) 0.0169(7) -0.0001(6) 0.0015(6) -0.0019(6)
O1B 0.0151(6) 0.0231(7) 0.0269(7) 0.0032(5) 0.0060(5) 0.0032(5)
N1B 0.0245(8) 0.0331(10) 0.0208(8) -0.0012(7) 0.0012(6) 0.0020(6)
N2B 0.0249(8) 0.0243(8) 0.0325(8) -0.0027(7) 0.0084(6) -0.0017(6)
C1B 0.0195(9) 0.0193(9) 0.0184(8) 0.0010(7) 0.0045(6) 0.0032(6)
C2B 0.0197(10) 0.0316(12) 0.0354(10) 0.0151(9) 0.0035(7) 0.0065(7)
C3B 0.0301(11) 0.0328(12) 0.0307(10) 0.0145(9) 0.0048(7) 0.0030(8)
C4B 0.0269(10) 0.0296(11) 0.0303(10) 0.0097(9) 0.0104(7) -0.0023(7)
C5B 0.0188(9) 0.0271(11) 0.0215(8) 0.0014(7) 0.0065(6) -0.0014(7)
C6B 0.0153(8) 0.0202(9) 0.0178(8) 0.0012(6) 0.0031(6) 0.0010(6)
C7B 0.0117(8) 0.0217(9) 0.0155(8) -0.0019(6) 0.0022(6) 0.0016(6)
C8B 0.0152(8) 0.0209(9) 0.0145(8) 0.0000(6) 0.0016(6) 0.0008(6)
C9B 0.0182(9) 0.0239(9) 0.0204(8) -0.0021(7) 0.0039(6) 0.0042(7)
C10B 0.0234(10) 0.0268(11) 0.0150(8) -0.0051(7) 0.0030(7) 0.0032(7)
C11B 0.0225(9) 0.0266(11) 0.0240(9) -0.0038(8) 0.0027(7) 0.0005(7)
C12B 0.0219(9) 0.0206(10) 0.0206(8) -0.0012(7) 0.0031(6) 0.0006(7)
C13B 0.0269(10) 0.0258(11) 0.0279(10) -0.0028(8) -0.0029(7) -0.0032(7)
C14B 0.0225(9) 0.0168(9) 0.0144(8) -0.0036(6) 0.0012(6) 0.0013(6)
C15B 0.0226(9) 0.0192(9) 0.0178(8) -0.0027(7) 0.0019(6) 0.0025(6)
C16B 0.0370(11) 0.0200(10) 0.0184(8) -0.0036(7) 0.0059(7) -0.0039(7)
C17B 0.0469(12) 0.0192(10) 0.0166(9) -0.0005(7) -0.0013(7) 0.0023(8)
C18B 0.0367(11) 0.0212(10) 0.0219(9) -0.0032(7) -0.0075(7) 0.0071(7)
C19B 0.0241(10) 0.0230(10) 0.0214(9) -0.0056(7) -0.0004(7) 0.0047(7)
C20B 0.0140(8) 0.0228(9) 0.0187(9) -0.0045(7) 0.0014(6) -0.0003(6)
C21B 0.0176(9) 0.0206(9) 0.0182(8) -0.0032(6) 0.0008(6) 0.0022(6)

loop_
_atom_type_symbol
_atom_type_description
_atom_type_scat_dispersion_real
_atom_type_scat_dispersion_imag
_atom_type_scat_source
C C 0.0181 0.0091 'International Tables Vol C Tables 4.2.6.8 and 6.1.1.4'
H H 0.0000 0.0000 'International Tables Vol C Tables 4.2.6.8 and 6.1.1.4'
N N 0.0311 0.0180 'International Tables Vol C Tables 4.2.6.8 and 6.1.1.4'
O O 0.0492 0.0322 'International Tables Vol C Tables 4.2.6.8 and 6.1.1.4'

loop_
_geom_angle_atom_site_label_1
_geom_angle_atom_site_label_2
_geom_angle_atom_site_label_3
_geom_angle
O1A C1A C2A 120.56(14)
O1A C1A C6A 121.10(14)
C2A C1A C6A 118.19(13)
C1A C2A C3A 114.23(14)
C1A C2A H2A1 101.9(12)
C3A C2A H2A1 110.7(12)
C1A C2A H2A2 110.4(14)
C3A C2A H2A2 108.7(13)
H2A1 C2A H2A2 110.7(18)
C4A C3A C2A 110.24(15)
C4A C3A H3A1 112.8(12)
C2A C3A H3A1 110.8(12)
C4A C3A H3A2 106.8(12)
C2A C3A H3A2 110.1(12)
H3A1 C3A H3A2 105.9(17)
C5A C4A C3A 110.63(14)
C5A C4A H4A1 109.5(12)
C3A C4A H4A1 108.7(12)
C5A C4A H4A2 110.4(13)
C3A C4A H4A2 109.3(13)
H4A1 C4A H4A2 108.2(17)
C4A C5A C6A 113.95(13)
C4A C5A H5A1 111.4(11)
C6A C5A H5A1 107.2(11)
C4A C5A H5A2 107.9(12)
C6A C5A H5A2 110.6(12)
H5A1 C5A H5A2 105.4(16)
C1A C6A C12A 104.59(12)
C1A C6A C5A 110.79(13)
C12A C6A C5A 109.80(13)
C1A C6A C7A 113.77(12)
C12A C6A C7A 110.69(13)
C5A C6A C7A 107.21(12)
C14A C7A C6A 119.05(13)
C14A C7A C8A 108.64(12)
C6A C7A C8A 116.16(12)
C14A C7A H7A 104.8(10)
C6A C7A H7A 102.2(11)
C8A C7A H7A 103.9(11)
C20A C8A C21A 105.41(13)
C20A C8A C9A 108.14(13)
C21A C8A C9A 106.63(13)
C20A C8A C7A 113.68(13)
C21A C8A C7A 113.78(12)
C9A C8A C7A 108.83(12)
C10A C9A C8A 114.14(13)
C10A C9A H9A1 110.5(12)
C8A C9A H9A1 109.1(13)
C10A C9A H9A2 112.7(11)
C8A C9A H9A2 106.0(10)
H9A1 C9A H9A2 103.8(15)
C11A C10A C9A 122.97(16)
C11A C10A H10A 118.2(12)
C9A C10A H10A 118.8(12)
C10A C11A H11A 119.8(15)
C10A C11A H11B 120.2(15)
H11A C11A H11B 120(2)
C13A C12A C6A 114.98(13)
C13A C12A H12A 106.2(14)
C6A C12A H12A 109.3(14)
C13A C12A H12B 108.1(11)
C6A C12A H12B 109.9(11)
H12A C12A H12B 108.0(17)
C12A C13A H13A 113.4(13)
C12A C13A H13B 112.3(12)
H13A C13A H13B 103.2(17)
C12A C13A H13C 110.6(13)
H13A C13A H13C 102.9(17)
H13B C13A H13C 113.9(17)
C19A C14A C15A 118.37(15)
C19A C14A C7A 118.17(14)
C15A C14A C7A 123.44(15)
C16A C15A C14A 120.26(17)
C16A C15A H15A 120.5(11)
C14A C15A H15A 119.3(11)
C17A C16A C15A 120.80(17)
C17A C16A H16A 120.6(15)
C15A C16A H16A 118.6(15)
C18A C17A C16A 119.36(16)
C18A C17A H17A 119.9(14)
C16A C17A H17A 120.7(14)
C17A C18A C19A 120.03(17)
C17A C18A H18A 121.5(13)
C19A C18A H18A 118.4(13)
C18A C19A C14A 121.17(16)
C18A C19A H19A 119.6(12)
C14A C19A H19A 119.2(12)
N1A C20A C8A 178.57(18)
N2A C21A C8A 172.63(17)
O1B C1B C2B 120.53(15)
O1B C1B C6B 120.77(15)
C2B C1B C6B 118.51(15)
C1B C2B C3B 114.44(16)
C1B C2B H2B1 107.4(14)
C3B C2B H2B1 108.6(14)
C1B C2B H2B2 108(2)
C3B C2B H2B2 116(2)
H2B1 C2B H2B2 101(2)
C4B C3B C2B 110.18(16)
C4B C3B H3B1 109.9(15)
C2B C3B H3B1 110.9(15)
C4B C3B H3B2 116.0(15)
C2B C3B H3B2 106.5(14)
H3B1 C3B H3B2 103(2)
C3B C4B C5B 109.98(16)
C3B C4B H4B1 113.5(14)
C5B C4B H4B1 107.5(14)
C3B C4B H4B2 111.1(14)
C5B C4B H4B2 108.9(15)
H4B1 C4B H4B2 106(2)
C4B C5B C6B 113.51(14)
C4B C5B H5B1 113.1(12)
C6B C5B H5B1 105.9(12)
C4B C5B H5B2 106.4(13)
C6B C5B H5B2 110.3(13)
H5B1 C5B H5B2 107.5(18)
C1B C6B C5B 111.71(14)
C1B C6B C12B 103.78(13)
C5B C6B C12B 109.13(14)
C1B C6B C7B 113.52(14)
C5B C6B C7B 107.08(13)
C12B C6B C7B 111.61(13)
C14B C7B C6B 117.98(13)
C14B C7B C8B 109.47(14)
C6B C7B C8B 115.84(13)
C14B C7B H7B 106.4(12)
C6B C7B H7B 101.7(13)
C8B C7B H7B 103.6(12)
C20B C8B C21B 105.63(13)
C20B C8B C9B 107.01(13)
C21B C8B C9B 108.16(14)
C20B C8B C7B 113.73(14)
C21B C8B C7B 113.51(13)
C9B C8B C7B 108.47(13)
C10B C9B C8B 114.91(14)
C10B C9B H9B1 109.2(13)
C8B C9B H9B1 105.5(14)
C10B C9B H9B2 111.5(13)
C8B C9B H9B2 105.9(12)
H9B1 C9B H9B2 109.5(18)
C11B C10B C9B 122.98(17)
C11B C10B H10B 121.6(14)
C9B C10B H10B 115.3(14)
C10B C11B H11C 119.6(12)
C10B C11B H11D 122.9(14)
H11C C11B H11D 117.5(18)
C13B C12B C6B 115.79(15)
C13B C12B H12C 106.5(12)
C6B C12B H12C 109.2(12)
C13B C12B H12D 108.3(12)
C6B C12B H12D 107.9(12)
H12C C12B H12D 109.0(17)
C12B C13B H13D 111.6(13)
C12B C13B H13E 107.7(15)
H13D C13B H13E 111(2)
C12B C13B H13F 109.7(14)
H13D C13B H13F 104.6(19)
H13E C13B H13F 113(2)
C19B C14B C15B 118.13(16)
C19B C14B C7B 118.65(15)
C15B C14B C7B 123.22(15)
C16B C15B C14B 120.16(16)
C16B C15B H15B 123.7(12)
C14B C15B H15B 116.1(12)
C17B C16B C15B 120.68(17)
C17B C16B H16B 122.6(14)
C15B C16B H16B 116.6(14)
C18B C17B C16B 119.48(17)
C18B C17B H17B 123.0(15)
C16B C17B H17B 117.6(15)
C17B C18B C19B 120.23(18)
C17B C18B H18B 117.4(15)
C19B C18B H18B 122.3(15)
C18B C19B C14B 121.30(17)
C18B C19B H19B 122.3(14)
C14B C19B H19B 116.4(14)
N1B C20B C8B 176.26(18)
N2B C21B C8B 175.91(19)

loop_
_geom_bond_atom_site_label_1
_geom_bond_atom_site_label_2
_geom_bond_distance
O1A C1A 1.222(2)
N1A C20A 1.150(2)
N2A C21A 1.145(2)
C1A C2A 1.518(2)
C1A C6A 1.522(2)
C2A C3A 1.537(3)
C2A H2A1 1.07(2)
C2A H2A2 0.99(2)
C3A C4A 1.528(2)
C3A H3A1 1.02(2)
C3A H3A2 1.05(2)
C4A C5A 1.525(2)
C4A H4A1 1.04(2)
C4A H4A2 1.04(2)
C5A C6A 1.561(2)
C5A H5A1 0.98(2)
C5A H5A2 1.01(2)
C6A C12A 1.559(2)
C6A C7A 1.573(2)
C7A C14A 1.524(2)
C7A C8A 1.601(2)
C7A H7A 1.022(19)
C8A C20A 1.480(2)
C8A C21A 1.489(2)
C8A C9A 1.570(2)
C9A C10A 1.504(2)
C9A H9A1 1.02(2)
C9A H9A2 0.989(19)
C10A C11A 1.315(3)
C10A H10A 0.97(2)
C11A H11A 0.98(3)
C11A H11B 0.92(3)
C12A C13A 1.538(2)
C12A H12A 0.95(3)
C12A H12B 0.98(2)
C13A H13A 1.01(2)
C13A H13B 0.97(2)
C13A H13C 1.00(2)
C14A C19A 1.396(2)
C14A C15A 1.402(2)
C15A C16A 1.394(3)
C15A H15A 1.01(2)
C16A C17A 1.387(3)
C16A H16A 0.95(3)
C17A C18A 1.392(3)
C17A H17A 0.94(2)
C18A C19A 1.392(2)
C18A H18A 0.98(2)
C19A H19A 0.99(2)
O1B C1B 1.219(2)
N1B C20B 1.145(2)
N2B C21B 1.146(2)
C1B C2B 1.518(3)
C1B C6B 1.537(2)
C2B C3B 1.538(3)
C2B H2B1 1.05(3)
C2B H2B2 0.98(4)
C3B C4B 1.527(3)
C3B H3B1 1.04(3)
C3B H3B2 1.03(3)
C4B C5B 1.530(3)
C4B H4B1 1.01(3)
C4B H4B2 1.09(3)
C5B C6B 1.556(2)
C5B H5B1 1.03(2)
C5B H5B2 1.01(2)
C6B C12B 1.560(2)
C6B C7B 1.579(2)
C7B C14B 1.521(2)
C7B C8B 1.596(2)
C7B H7B 0.97(2)
C8B C20B 1.487(2)
C8B C21B 1.488(2)
C8B C9B 1.574(2)
C9B C10B 1.498(3)
C9B H9B1 0.99(2)
C9B H9B2 1.00(2)
C10B C11B 1.317(3)
C10B H10B 0.94(2)
C11B H11C 0.96(2)
C11B H11D 1.06(3)
C12B C13B 1.527(3)
C12B H12C 1.01(2)
C12B H12D 0.97(2)
C13B H13D 1.01(2)
C13B H13E 1.00(3)
C13B H13F 1.02(3)
C14B C19B 1.401(2)
C14B C15B 1.407(2)
C15B C16B 1.398(3)
C15B H15B 0.97(2)
C16B C17B 1.389(3)
C16B H16B 0.98(2)
C17B C18B 1.388(3)
C17B H17B 0.98(3)
C18B C19B 1.387(3)
C18B H18B 0.98(3)
C19B H19B 0.94(2)

loop_
_cod_related_entry_id
_cod_related_entry_database
_cod_related_entry_code
1 ChemSpider 24604173
